data_2007458
loop_
_publ_author_name
'Casalone, Gianluigi'
'Pilati, Tullio'
'Binello, Arianna'

_publ_section_title
;
 Five
 3,4-Dihydro-2<i>H</i>,5<i>H</i>-pyrano[3,2-<i>c</i>][1]benzopyran-5-one
 Derivatives
;
_journal_issue 7
_journal_name_full 'Acta Crystallographica Section C'
_journal_page_first 1042
_journal_page_last 1047
_journal_paper_doi 10.1107/S0108270198000249
_journal_volume 54
_journal_year 1998
_chemical_formula_moiety 'C20 H16 O4'
_chemical_formula_sum 'C20 H16 O4'
_chemical_formula_weight 320.344
_chemical_melting_point 167
_chemical_name_systematic
;
cis,anti-7-phenyl-7a,8,9,10a-tetrahydro-6H,7H-furo[3',2':5,6]pyrano[3,2-c][1]
benzopyran-6-one
;
_space_group_IT_number 4
_symmetry_cell_setting monoclinic
_symmetry_space_group_name_Hall 'P 2yb'
_symmetry_space_group_name_H-M 'P 1 21 1'
_cell_angle_alpha 90.00
_cell_angle_beta 108.380(10)
_cell_angle_gamma 90.00
_cell_formula_units_Z 2
_cell_length_a 8.6640(10)
_cell_length_b 10.640(2)
_cell_length_c 8.8220(10)
_cell_measurement_reflns_used 41
_cell_measurement_temperature 293(2)
_cell_measurement_theta_max 9.89
_cell_measurement_theta_min 3.98
_cell_volume 771.8(2)
_computing_cell_refinement XSCANS
_computing_data_collection 'XSCANS (Fait, 1991)'
_computing_data_reduction XSCANS
_computing_molecular_graphics 'ORTEPII (Johnson, 1976)'
_computing_publication_material 'SHELXL93. Other programs used include PARSTCIF (Nardelli, 1991)'
_computing_structure_refinement 'SHELXL93 (Sheldrick, 1993)'
_computing_structure_solution 'SIR92 (Altomare et al., 1994)'
_diffrn_ambient_temperature 293(2)
_diffrn_measurement_device 'Siemens P4'
_diffrn_measurement_method 2\q/\w
_diffrn_radiation_monochromator graphite
_diffrn_radiation_source 'fine-focus sealed tube'
_diffrn_radiation_type MoK\a
_diffrn_radiation_wavelength 0.71073
_diffrn_reflns_av_R_equivalents 0.022
_diffrn_reflns_av_sigmaI/netI 0.056
_diffrn_reflns_limit_h_max 9
_diffrn_reflns_limit_h_min 0
_diffrn_reflns_limit_k_max 11
_diffrn_reflns_limit_k_min -1
_diffrn_reflns_limit_l_max 9
_diffrn_reflns_limit_l_min -9
_diffrn_reflns_number 1377
_diffrn_reflns_theta_max 22.99
_diffrn_reflns_theta_min 2.43
_diffrn_standards_decay_% 4.45
_diffrn_standards_interval_count 97
_diffrn_standards_number 3
_exptl_absorpt_coefficient_mu 0.096
_exptl_absorpt_correction_type none
_exptl_crystal_colour colourless
_exptl_crystal_density_diffrn 1.378
_exptl_crystal_density_method 'not measured'
_exptl_crystal_description 'elongated tablet'
_exptl_crystal_F_000 336
_exptl_crystal_size_max 0.46
_exptl_crystal_size_mid 0.20
_exptl_crystal_size_min 0.10
_refine_diff_density_max 0.143
_refine_diff_density_min -0.162
_refine_ls_abs_structure_details 'Flack (1983)'
_refine_ls_abs_structure_Flack 0(2)
_refine_ls_extinction_coef 0.019(4)
_refine_ls_extinction_method SHELXL93
_refine_ls_goodness_of_fit_all 1.114
_refine_ls_goodness_of_fit_obs 1.150
_refine_ls_hydrogen_treatment noref
_refine_ls_matrix_type full
_refine_ls_number_parameters 218
_refine_ls_number_reflns 1285
_refine_ls_number_restraints 1
_refine_ls_restrained_S_all 1.114
_refine_ls_restrained_S_obs 1.149
_refine_ls_R_factor_all 0.074
_refine_ls_R_factor_gt 0.041
_refine_ls_shift/esd_max 0.000
_refine_ls_shift/esd_mean 0.000
_refine_ls_structure_factor_coef Fsqd
_refine_ls_weighting_details 'w = 1/[\s^2^(Fo^2^)+(0.0342P)^2^] where P = (Fo^2^+2Fc^2^)/3'
_refine_ls_weighting_scheme calc
_refine_ls_wR_factor_all 0.088
_refine_ls_wR_factor_obs .074
_reflns_number_gt 937
_reflns_number_total 1285
_reflns_threshold_expression I>2\s(I)
_cod_data_source_file na1342.cif
_cod_data_source_block 1
_cod_depositor_comments
;
The following automatic conversions were performed:

'_refine_ls_weighting_scheme' value 'calc w =
1/[\s^2^(Fo^2^)+(0.0342P)^2^] where P = (Fo^2^+2Fc^2^)/3' was changed
to 'calc'. New tag '_refine_ls_weighting_details' was created. The
value of the new tag was set to 'w = 1/[\s^2^(Fo^2^)+(0.0342P)^2^]
where P = (Fo^2^+2Fc^2^)/3'.

Automatic conversion script
Id: cif_fix_values 3143 2015-03-26 13:38:13Z robertas 
;
_cod_original_sg_symbol_Hall 'P 2y1'
_cod_original_sg_symbol_H-M 'P 21'
_cod_database_code 2007458

loop_
_symmetry_equiv_pos_as_xyz
'x, y, z'
'-x, y+1/2, -z'

loop_
_atom_site_aniso_label
_atom_site_aniso_U_11
_atom_site_aniso_U_22
_atom_site_aniso_U_33
_atom_site_aniso_U_12
_atom_site_aniso_U_13
_atom_site_aniso_U_23
O1 .035(2) .044(2) .061(2) .004(2) .004(2) -.005(2)
C2 .050(4) .037(3) .041(3) .001(3) .008(3) -.001(3)
C3 .044(3) .042(3) .037(3) .007(3) .012(3) .001(3)
C4 .037(3) .046(4) .038(3) -.002(3) .006(3) -.003(3)
C4A .036(3) .043(3) .033(3) .001(3) .009(2) -.005(3)
C5 .049(4) .058(4) .032(3) -.004(3) .014(3) -.007(3)
O6 .042(2) .054(3) .047(2) -.009(2) .012(2) -.012(2)
C6A .047(3) .045(4) .034(3) -.002(3) .017(3) .005(3)
C7 .065(4) .046(4) .051(4) -.005(4) .022(3) -.005(3)
C8 .071(4) .051(4) .063(4) -.001(4) .039(3) -.011(4)
C9 .053(4) .051(4) .061(4) .012(4) .031(3) .006(4)
C10 .044(3) .047(4) .050(3) -.002(3) .017(3) .008(3)
C10A .041(3) .039(4) .032(3) -.001(3) .011(3) .006(3)
C10B .044(3) .037(3) .032(3) -.003(3) .011(3) .000(3)
O11 .037(2) .088(3) .066(2) -.009(2) .011(2) -.018(3)
O12 .052(2) .045(3) .055(2) -.009(2) .006(2) .000(2)
C13 .081(4) .053(4) .064(4) -.011(4) .020(3) .008(4)
C14 .060(4) .052(4) .046(3) .007(3) .014(3) .013(3)
C15 .034(3) .048(4) .045(3) -.002(3) .012(2) -.001(3)
C16 .060(4) .047(4) .051(3) .010(3) .024(3) .006(3)
C17 .080(5) .055(4) .065(4) -.003(4) .033(4) .008(4)
C18 .071(4) .066(5) .068(4) -.016(4) .039(4) -.006(4)
C19 .056(4) .095(6) .075(4) .010(4) .038(3) -.008(4)
C20 .053(4) .064(5) .059(4) .014(4) .012(3) .003(4)

loop_
_atom_site_label
_atom_site_fract_x
_atom_site_fract_y
_atom_site_fract_z
_atom_site_U_iso_or_equiv
_atom_site_thermal_displace_type
_atom_site_calc_flag
_atom_site_refinement_flags
_atom_site_occupancy
_atom_site_disorder_group
_atom_site_type_symbol
O1 .4709(4) .2565(4) .3586(4) .0495(10) Uani d . 1 . O
C2 .4276(6) .3672(5) .4347(6) .0440(14) Uani d . 1 . C
H2 .4444(6) .3508(5) .5481(6) .053 Uiso calc R 1 . H
C3 .2559(6) .4093(5) .3531(5) .0409(14) Uani d . 1 . C
H3 .2264(6) .4715(5) .4212(5) .049 Uiso calc R 1 . H
C4 .1276(6) .3036(5) .3147(6) .0415(14) Uani d . 1 . C
H4 .0320(6) .3343(5) .2301(6) .050 Uiso calc R 1 . H
C4A .1934(6) .1938(5) .2497(5) .0379(13) Uani d . 1 . C
C5 .0773(7) .1067(6) .1536(6) .0462(15) Uani d . 1 . C
O6 .1356(4) .0025(4) .0914(4) .0482(11) Uani d . 1 . O
C6A .2999(6) -.0147(6) .1196(6) .0412(14) Uani d . 1 . C
C7 .3465(7) -.1230(6) .0569(6) .053(2) Uani d . 1 . C
H7 .2688(7) -.1804(6) .0000(6) .064 Uiso calc R 1 . H
C8 .5082(7) -.1439(7) .0801(6) .057(2) Uani d . 1 . C
H8 .5403(7) -.2167(7) .0400(6) .069 Uiso calc R 1 . H
C9 .6248(7) -.0581(6) .1626(6) .052(2) Uani d . 1 . C
H9 .7342(7) -.0725(6) .1761(6) .062 Uiso calc R 1 . H
C10 .5774(6) .0492(5) .2248(6) .0462(15) Uani d . 1 . C
H10 .6555(6) .1072(5) .2794(6) .055 Uiso calc R 1 . H
C10A .4139(6) .0712(5) .2064(5) .0373(14) Uani d . 1 . C
C10B .3541(6) .1768(5) .2725(5) .0377(13) Uani d . 1 . C
O11 -.0691(4) .1146(4) .1213(4) .0648(13) Uani d . 1 . O
O12 .5289(4) .4626(4) .4172(4) .0530(11) Uani d . 1 . O
C13 .4453(7) .5364(6) .2762(7) .066(2) Uani d . 1 . C
H13A .5035(7) .5330(6) .1986(7) .080 Uiso calc R 1 . H
H13B .4362(7) .6235(6) .3046(7) .080 Uiso calc R 1 . H
C14 .2781(6) .4770(6) .2091(6) .053(2) Uani d . 1 . C
H14A .2749(6) .4183(6) .1240(6) .064 Uiso calc R 1 . H
H14B .1949(6) .5404(6) .1686(6) .064 Uiso calc R 1 . H
C15 .0739(6) .2723(5) .4580(5) .0427(14) Uani d . 1 . C
C16 .1558(7) .1875(5) .5729(6) .051(2) Uani d . 1 . C
H16 .2416(7) .1417(5) .5586(6) .062 Uiso calc R 1 . H
C17 .1126(7) .1693(6) .7100(7) .064(2) Uani d . 1 . C
H17 .1708(7) .1133(6) .7880(7) .077 Uiso calc R 1 . H
C18 -.0173(7) .2348(7) .7301(7) .064(2) Uani d . 1 . C
H18 -.0453(7) .2239(7) .8228(7) .077 Uiso calc R 1 . H
C19 -.1040(7) .3147(7) .6156(8) .072(2) Uani d . 1 . C
H19 -.1935(7) .3570(7) .6275(8) .086 Uiso calc R 1 . H
C20 -.0581(6) .3329(6) .4804(7) .060(2) Uani d . 1 . C
H20 -.1182(6) .3880(6) .4020(7) .072 Uiso calc R 1 . H

loop_
_atom_type_symbol
_atom_type_description
_atom_type_scat_dispersion_real
_atom_type_scat_dispersion_imag
_atom_type_scat_source
C C 0.0033 0.0016 'International Tables Vol C Tables 4.2.6.8 and 6.1.1.4'
H H 0.0000 0.0000 'International Tables Vol C Tables 4.2.6.8 and 6.1.1.4'
O O 0.0106 0.0060 'International Tables Vol C Tables 4.2.6.8 and 6.1.1.4'

loop_
_geom_angle_atom_site_label_1
_geom_angle_atom_site_label_2
_geom_angle_atom_site_label_3
_geom_angle
_geom_angle_publ_flag
C10B O1 C2 120.4(4) no
O12 C2 O1 106.0(4) no
O12 C2 C3 107.1(4) no
O1 C2 C3 112.3(4) no
O12 C2 H2 110.4(3) no
O1 C2 H2 110.4(2) no
C3 C2 H2 110.4(2) no
C2 C3 C14 100.1(4) no
C2 C3 C4 115.1(4) no
C14 C3 C4 115.7(4) no
C2 C3 H3 108.5(3) no
C14 C3 H3 108.5(3) no
C4 C3 H3 108.5(2) no
C4A C4 C15 113.8(4) no
C4A C4 C3 108.6(4) no
C15 C4 C3 111.5(4) no
C4A C4 H4 107.5(3) no
C15 C4 H4 107.5(3) no
C3 C4 H4 107.5(3) no
C10B C4A C5 120.0(5) no
C10B C4A C4 123.1(5) no
C5 C4A C4 116.9(4) no
O11 C5 O6 116.3(5) no
O11 C5 C4A 125.6(6) no
O6 C5 C4A 118.1(4) no
C6A O6 C5 121.0(4) no
O6 C6A C10A 121.9(5) no
O6 C6A C7 116.8(5) no
C10A C6A C7 121.4(5) no
C8 C7 C6A 119.1(6) no
C8 C7 H7 120.5(4) no
C6A C7 H7 120.5(3) no
C7 C8 C9 120.9(6) no
C7 C8 H8 119.5(4) no
C9 C8 H8 119.5(3) no
C10 C9 C8 119.6(5) no
C10 C9 H9 120.2(3) no
C8 C9 H9 120.2(3) no
C9 C10 C10A 120.7(5) no
C9 C10 H10 119.6(3) no
C10A C10 H10 119.6(3) no
C6A C10A C10 118.3(5) no
C6A C10A C10B 117.1(5) no
C10 C10A C10B 124.6(5) no
O1 C10B C4A 123.5(5) no
O1 C10B C10A 114.6(4) no
C4A C10B C10A 121.9(5) no
C2 O12 C13 109.2(4) no
O12 C13 C14 105.4(5) no
O12 C13 H13A 110.7(3) no
C14 C13 H13A 110.7(3) no
O12 C13 H13B 110.7(3) no
C14 C13 H13B 110.7(3) no
H13A C13 H13B 108.8 no
C13 C14 C3 103.1(4) no
C13 C14 H14A 111.1(3) no
C3 C14 H14A 111.1(3) no
C13 C14 H14B 111.1(3) no
C3 C14 H14B 111.1(3) no
H14A C14 H14B 109.1 no
C16 C15 C20 117.3(5) no
C16 C15 C4 122.5(5) no
C20 C15 C4 120.2(5) no
C15 C16 C17 121.0(5) no
C15 C16 H16 119.5(3) no
C17 C16 H16 119.5(4) no
C18 C17 C16 119.7(6) no
C18 C17 H17 120.1(4) no
C16 C17 H17 120.1(4) no
C19 C18 C17 120.3(6) no
C19 C18 H18 119.9(3) no
C17 C18 H18 119.9(4) no
C18 C19 C20 119.3(6) no
C18 C19 H19 120.4(3) no
C20 C19 H19 120.4(4) no
C15 C20 C19 122.3(6) no
C15 C20 H20 118.9(3) no
C19 C20 H20 118.9(4) no

loop_
_geom_bond_atom_site_label_1
_geom_bond_atom_site_label_2
_geom_bond_site_symmetry_2
_geom_bond_distance
_geom_bond_publ_flag
O1 C10B . 1.355(6) no
O1 C2 . 1.462(6) no
C2 O12 . 1.383(6) no
C2 C3 . 1.502(6) no
C2 H2 . .98 no
C3 C14 . 1.524(6) no
C3 C4 . 1.542(7) no
C3 H3 . .98 no
C4 C4A . 1.492(6) no
C4 C15 . 1.515(6) no
C4 H4 . .98 no
C4A C10B . 1.355(6) no
C4A C5 . 1.432(7) no
C5 O11 . 1.211(6) no
C5 O6 . 1.400(7) no
O6 C6A . 1.378(5) no
C6A C10A . 1.386(7) no
C6A C7 . 1.392(7) no
C7 C8 . 1.368(7) no
C7 H7 . .93 no
C8 C9 . 1.386(8) no
C8 H8 . .93 no
C9 C10 . 1.383(8) no
C9 H9 . .93 no
C10 C10A . 1.394(6) no
C10 H10 . .93 no
C10A C10B . 1.436(7) no
O12 C13 . 1.457(6) no
C13 C14 . 1.519(7) no
C13 H13A . .97 no
C13 H13B . .97 no
C14 H14A . .97 no
C14 H14B . .97 no
C15 C16 . 1.375(6) no
C15 C20 . 1.381(6) no
C16 C17 . 1.388(6) no
C16 H16 . .93 no
C17 C18 . 1.382(8) no
C17 H17 . .93 no
C18 C19 . 1.353(8) no
C18 H18 . .93 no
C19 C20 . 1.385(7) no
C19 H19 . .93 no
C20 H20 . .93 no

loop_
_geom_torsion_atom_site_label_1
_geom_torsion_atom_site_label_2
_geom_torsion_atom_site_label_3
_geom_torsion_atom_site_label_4
_geom_torsion
_geom_torsion_publ_flag
C10B O1 C2 O12 -141.2(4) no
C10B O1 C2 C3 -24.5(6) no
O12 C2 C3 C14 37.8(5) no
O1 C2 C3 C14 -78.2(5) no
O12 C2 C3 C4 162.5(4) no
O1 C2 C3 C4 46.5(5) no
C2 C3 C4 C4A -43.3(5) no
C14 C3 C4 C4A 72.8(5) no
C2 C3 C4 C15 82.9(5) no
C14 C3 C4 C15 -161.0(4) no
C15 C4 C4A C10B -104.9(5) no
C3 C4 C4A C10B 19.9(6) no
C15 C4 C4A C5 77.7(5) no
C3 C4 C4A C5 -157.4(4) no
C10B C4A C5 O11 -177.7(5) no
C4 C4A C5 O11 -0.2(8) no
C10B C4A C5 O6 2.8(7) no
C4 C4A C5 O6 -179.8(4) no
O11 C5 O6 C6A 179.3(5) no
C4A C5 O6 C6A -1.1(6) no
C5 O6 C6A C10A -1.7(7) no
C5 O6 C6A C7 178.1(4) no
O6 C6A C7 C8 179.3(5) no
C10A C6A C7 C8 -0.8(7) no
C6A C7 C8 C9 -1.0(8) no
C7 C8 C9 C10 1.1(8) no
C8 C9 C10 C10A 0.5(8) no
O6 C6A C10A C10 -177.8(5) no
C7 C6A C10A C10 2.4(6) no
O6 C6A C10A C10B 2.8(6) no
C7 C6A C10A C10B -177.1(4) no
C9 C10 C10A C6A -2.3(7) no
C9 C10 C10A C10B 177.2(5) no
C2 O1 C10B C4A 0.7(7) no
C2 O1 C10B C10A -179.1(4) no
C5 C4A C10B O1 178.4(5) no
C4 C4A C10B O1 1.1(7) no
C5 C4A C10B C10A -1.7(7) no
C4 C4A C10B C10A -179.0(4) no
C6A C10A C10B O1 178.8(4) no
C10 C10A C10B O1 -0.6(6) no
C6A C10A C10B C4A -1.0(6) no
C10 C10A C10B C4A 179.5(5) no
O1 C2 O12 C13 95.2(5) no
C3 C2 O12 C13 -24.9(5) no
C2 O12 C13 C14 1.0(6) no
O12 C13 C14 C3 22.5(6) no
C2 C3 C14 C13 -35.5(5) no
C4 C3 C14 C13 -159.8(4) no
C4A C4 C15 C16 36.9(7) no
C3 C4 C15 C16 -86.4(6) no
C4A C4 C15 C20 -145.6(5) no
C3 C4 C15 C20 91.1(5) no
C20 C15 C16 C17 -3.5(8) no
C4 C15 C16 C17 174.1(5) no
C15 C16 C17 C18 1.6(9) no
C16 C17 C18 C19 1.2(10) no
C17 C18 C19 C20 -1.9(10) no
C16 C15 C20 C19 2.7(9) no
C4 C15 C20 C19 -174.9(6) no
C18 C19 C20 C15 -0.1(10) no

loop_
_cod_related_entry_id
_cod_related_entry_database
_cod_related_entry_code
1 ChemSpider 21185886
